data_1549260
loop_
_publ_author_name
'Some\,san, Adrian-Alexandru'
'Le Coz, Erwann'
'Roisnel, Thierry'
'Silvestru, Cristian'
'Sarazin, Yann'

_publ_section_title
;
 Stable lead(ii) boroxides.
;
_journal_issue 42
_journal_name_full 'Chemical communications (Cambridge, England)'
_journal_page_first 5299
_journal_page_last 5302
_journal_paper_doi 10.1039/c8cc02459f
_journal_volume 54
_journal_year 2018
_chemical_compound_source 'synthesis as described'
_chemical_formula_moiety 'C15 H30 N2 Pb Si2'
_chemical_formula_sum 'C15 H30 N2 Pb Si2'
_chemical_formula_weight 501.78
_chemical_properties_physical Air-sensitive,Moisture-sensitive
_space_group_crystal_system triclinic
_space_group_IT_number 2
_space_group_name_Hall '-P 1'
_space_group_name_H-M_alt 'P -1'
_symmetry_space_group_name_Hall '-P 1'
_symmetry_space_group_name_H-M 'P -1'
_atom_sites_solution_hydrogens geom
_audit_update_record
;
2018-03-26 deposited with the CCDC.
2018-04-19 downloaded from the CCDC.
;
_cell_angle_alpha 103.574(4)
_cell_angle_beta 110.985(4)
_cell_angle_gamma 103.843(4)
_cell_formula_units_Z 2
_cell_length_a 8.9054(10)
_cell_length_b 10.6022(11)
_cell_length_c 12.4223(14)
_cell_measurement_reflns_used 9436
_cell_measurement_temperature 150
_cell_measurement_theta_max 27.66
_cell_measurement_theta_min 2.46
_cell_measurement_wavelength 0.71073
_cell_volume 994.7(2)
_computing_cell_refinement 'Bruker APEX2 (Bruker, 2014)'
_computing_data_collection 'Bruker APEX2 (Bruker, 2014)'
_computing_data_reduction 'Bruker APEX2 (Bruker, 2014)'
_computing_molecular_graphics 'SXGRAPH (Farrugia, 1999), Mercury (CSD, 2016)'
_computing_publication_material 'CRYSCALC (T. Roisnel, local program, 2017)'
_computing_structure_refinement 'SHELXL-2016/6 (Sheldrick, 2016)'
_computing_structure_solution 'SHELXT (Sheldrick, 2015)'
_diffrn_ambient_temperature 150
_diffrn_detector 'CCD plate'
_diffrn_measured_fraction_theta_full 0.993
_diffrn_measured_fraction_theta_max 0.990
_diffrn_measurement_device_type 'APEXII, Bruker-AXS'
_diffrn_measurement_method 'CCD rotation images, thin slices'
_diffrn_radiation_monochromator graphite
_diffrn_radiation_probe x-ray
_diffrn_radiation_source 'fine-focus sealed tube'
_diffrn_radiation_type MoK\a
_diffrn_radiation_wavelength 0.71073
_diffrn_reflns_av_R_equivalents 0.0475
_diffrn_reflns_av_unetI/netI 0.0489
_diffrn_reflns_limit_h_max 11
_diffrn_reflns_limit_h_min -11
_diffrn_reflns_limit_k_max 9
_diffrn_reflns_limit_k_min -13
_diffrn_reflns_limit_l_max 16
_diffrn_reflns_limit_l_min -15
_diffrn_reflns_number 12673
_diffrn_reflns_theta_full 25.242
_diffrn_reflns_theta_max 27.480
_diffrn_reflns_theta_min 3.067
_exptl_absorpt_coefficient_mu 8.596
_exptl_absorpt_correction_T_max 0.054
_exptl_absorpt_correction_T_min 0.025
_exptl_absorpt_correction_type multi-scan
_exptl_absorpt_process_details
;
  [Sheldrick, G.M. (2014). SADABS Bruker AXS Inc., Madison, Wisconsin, USA]
;
_exptl_crystal_colour colourless
_exptl_crystal_density_diffrn 1.675
_exptl_crystal_description prism
_exptl_crystal_F_000 488
_exptl_crystal_recrystallization_method 'Re-crystallisation from solvent: Diethyl Ether'
_exptl_crystal_size_max 0.560
_exptl_crystal_size_mid 0.450
_exptl_crystal_size_min 0.340
_refine_diff_density_max 0.668
_refine_diff_density_min -1.924
_refine_diff_density_rms 0.165
_refine_ls_extinction_method none
_refine_ls_goodness_of_fit_ref 1.159
_refine_ls_hydrogen_treatment constr
_refine_ls_matrix_type full
_refine_ls_number_parameters 189
_refine_ls_number_reflns 4523
_refine_ls_number_restraints 0
_refine_ls_restrained_S_all 1.159
_refine_ls_R_factor_all 0.0264
_refine_ls_R_factor_gt 0.0240
_refine_ls_shift/su_max 0.008
_refine_ls_shift/su_mean 0.000
_refine_ls_structure_factor_coef Fsqd
_refine_ls_weighting_details 'w=1/[\s^2^(Fo^2^)+(0.0130P)^2^+0.4658P] where P=(Fo^2^+2Fc^2^)/3'
_refine_ls_weighting_scheme calc
_refine_ls_wR_factor_gt 0.0624
_refine_ls_wR_factor_ref 0.0632
_reflns_Friedel_coverage 0.000
_reflns_number_gt 4268
_reflns_number_total 4523
_reflns_threshold_expression >2sigma(I)
_cod_data_source_file c8cc02459f2.cif
_cod_data_source_block 4
_cod_depositor_comments 'Adding full bibliography for 1549257--1549261.cif.'
_cod_original_cell_volume 994.66(19)
_cod_database_code 1549260

loop_
_space_group_symop_operation_xyz
'x, y, z'
'-x, -y, -z'

loop_
_atom_site_label
_atom_site_type_symbol
_atom_site_fract_x
_atom_site_fract_y
_atom_site_fract_z
_atom_site_U_iso_or_equiv
_atom_site_adp_type
_atom_site_occupancy
_atom_site_site_symmetry_order
_atom_site_calc_flag
_atom_site_refinement_flags_posn
_atom_site_refinement_flags_adp
Pb1 Pb 0.39142(2) 0.60331(2) 0.91556(2) 0.01398(6) Uani 1 1 d . .
C1 C 0.5187(5) 0.7523(4) 0.8386(4) 0.0151(8) Uani 1 1 d . .
C2 C 0.6926(5) 0.8027(4) 0.8659(4) 0.0212(9) Uani 1 1 d . .
H2 H 0.769552 0.768921 0.915953 0.025 Uiso 1 1 calc R U
C3 C 0.7555(6) 0.9013(4) 0.8215(4) 0.0262(10) Uani 1 1 d . .
H3 H 0.874101 0.932930 0.839694 0.031 Uiso 1 1 calc R U
C4 C 0.6457(6) 0.9531(4) 0.7508(4) 0.0279(10) Uani 1 1 d . .
H4 H 0.688400 1.020604 0.720212 0.034 Uiso 1 1 calc R U
C5 C 0.4731(6) 0.9066(4) 0.7246(4) 0.0234(9) Uani 1 1 d . .
H5 H 0.397370 0.942662 0.676184 0.028 Uiso 1 1 calc R U
C6 C 0.4108(5) 0.8083(4) 0.7684(4) 0.0169(8) Uani 1 1 d . .
C7 C 0.2227(5) 0.7539(4) 0.7352(4) 0.0195(8) Uani 1 1 d . .
H7A H 0.172091 0.823586 0.714680 0.023 Uiso 1 1 calc R U
H7B H 0.165286 0.668503 0.660972 0.023 Uiso 1 1 calc R U
N8 N 0.1889(4) 0.7220(3) 0.8363(3) 0.0159(7) Uani 1 1 d . .
C9 C 0.2423(6) 0.8511(4) 0.9390(4) 0.0253(9) Uani 1 1 d . .
H9A H 0.176149 0.908097 0.910364 0.038 Uiso 1 1 calc R U
H9B H 0.365251 0.902528 0.969523 0.038 Uiso 1 1 calc R U
H9C H 0.221016 0.828590 1.005617 0.038 Uiso 1 1 calc R U
C10 C 0.0060(5) 0.6439(4) 0.7926(4) 0.0237(9) Uani 1 1 d . .
H10A H -0.014512 0.628630 0.861700 0.036 Uiso 1 1 calc R U
H10B H -0.027329 0.554115 0.729120 0.036 Uiso 1 1 calc R U
H10C H -0.062457 0.696637 0.757689 0.036 Uiso 1 1 calc R U
N11 N 0.2527(4) 0.4110(3) 0.7452(3) 0.0155(7) Uani 1 1 d . .
Si1 Si 0.09398(14) 0.28237(11) 0.74602(10) 0.0163(2) Uani 1 1 d . .
C12 C -0.1126(6) 0.2211(5) 0.6025(4) 0.0294(10) Uani 1 1 d . .
H12A H -0.149502 0.299790 0.594674 0.044 Uiso 1 1 calc R U
H12B H -0.201370 0.150518 0.607292 0.044 Uiso 1 1 calc R U
H12C H -0.094677 0.180973 0.530585 0.044 Uiso 1 1 calc R U
C13 C 0.0422(6) 0.3419(4) 0.8781(4) 0.0250(9) Uani 1 1 d . .
H13A H 0.145432 0.371471 0.955914 0.037 Uiso 1 1 calc R U
H13B H -0.048769 0.265364 0.874638 0.037 Uiso 1 1 calc R U
H13C H 0.002885 0.420023 0.873076 0.037 Uiso 1 1 calc R U
C14 C 0.1521(6) 0.1270(4) 0.7637(5) 0.0291(10) Uani 1 1 d . .
H14A H 0.177163 0.086481 0.695635 0.044 Uiso 1 1 calc R U
H14B H 0.055647 0.057955 0.762611 0.044 Uiso 1 1 calc R U
H14C H 0.253901 0.155615 0.842178 0.044 Uiso 1 1 calc R U
Si2 Si 0.34284(14) 0.38335(11) 0.64413(10) 0.0178(2) Uani 1 1 d . .
C15 C 0.2506(8) 0.2015(5) 0.5328(5) 0.0456(15) Uani 1 1 d . .
H15A H 0.273182 0.138547 0.578012 0.068 Uiso 1 1 calc R U
H15B H 0.303961 0.194980 0.476110 0.068 Uiso 1 1 calc R U
H15C H 0.126055 0.175487 0.485921 0.068 Uiso 1 1 calc R U
C16 C 0.5785(6) 0.4195(5) 0.7284(4) 0.0299(10) Uani 1 1 d . .
H16A H 0.638187 0.518684 0.777803 0.045 Uiso 1 1 calc R U
H16B H 0.624085 0.393563 0.668932 0.045 Uiso 1 1 calc R U
H16C H 0.596539 0.365279 0.782742 0.045 Uiso 1 1 calc R U
C17 C 0.3086(6) 0.4892(5) 0.5438(4) 0.0284(10) Uani 1 1 d . .
H17A H 0.188542 0.483877 0.511937 0.043 Uiso 1 1 calc R U
H17B H 0.334369 0.453495 0.474872 0.043 Uiso 1 1 calc R U
H17C H 0.384826 0.586096 0.591851 0.043 Uiso 1 1 calc R U

loop_
_atom_site_aniso_label
_atom_site_aniso_U_11
_atom_site_aniso_U_22
_atom_site_aniso_U_33
_atom_site_aniso_U_23
_atom_site_aniso_U_13
_atom_site_aniso_U_12
Pb1 0.01365(8) 0.01302(9) 0.01337(9) 0.00468(6) 0.00507(6) 0.00290(6)
C1 0.0139(18) 0.0086(17) 0.0169(19) -0.0010(15) 0.0071(16) -0.0007(14)
C2 0.019(2) 0.0157(19) 0.028(2) 0.0036(17) 0.0125(18) 0.0053(16)
C3 0.020(2) 0.020(2) 0.037(3) 0.0032(19) 0.019(2) 0.0000(18)
C4 0.036(3) 0.017(2) 0.033(3) 0.0095(19) 0.022(2) 0.0011(19)
C5 0.033(2) 0.0151(19) 0.023(2) 0.0093(17) 0.0135(19) 0.0063(18)
C6 0.0168(19) 0.0131(18) 0.019(2) 0.0045(15) 0.0076(16) 0.0028(15)
C7 0.019(2) 0.0170(19) 0.025(2) 0.0069(17) 0.0112(18) 0.0101(17)
N8 0.0137(16) 0.0108(15) 0.0194(17) 0.0016(13) 0.0069(14) 0.0024(13)
C9 0.025(2) 0.018(2) 0.027(2) 0.0002(18) 0.0118(19) 0.0048(18)
C10 0.015(2) 0.021(2) 0.031(2) 0.0048(18) 0.0100(18) 0.0044(17)
N11 0.0175(16) 0.0097(15) 0.0171(17) 0.0015(13) 0.0092(14) 0.0020(13)
Si1 0.0159(5) 0.0125(5) 0.0204(6) 0.0075(4) 0.0086(5) 0.0020(4)
C12 0.024(2) 0.028(2) 0.028(2) 0.008(2) 0.008(2) 0.0019(19)
C13 0.029(2) 0.024(2) 0.026(2) 0.0115(19) 0.017(2) 0.0056(19)
C14 0.036(3) 0.015(2) 0.039(3) 0.0137(19) 0.018(2) 0.0081(19)
Si2 0.0198(6) 0.0152(5) 0.0184(6) 0.0035(4) 0.0117(5) 0.0032(4)
C15 0.060(4) 0.021(2) 0.051(3) -0.006(2) 0.039(3) 0.002(2)
C16 0.026(2) 0.036(3) 0.034(3) 0.012(2) 0.018(2) 0.016(2)
C17 0.034(3) 0.034(3) 0.024(2) 0.010(2) 0.018(2) 0.014(2)

loop_
_atom_type_symbol
_atom_type_description
_atom_type_scat_dispersion_real
_atom_type_scat_dispersion_imag
_atom_type_scat_source
C C 0.0033 0.0016 'International Tables Vol C Tables 4.2.6.8 and 6.1.1.4'
H H 0.0000 0.0000 'International Tables Vol C Tables 4.2.6.8 and 6.1.1.4'
N N 0.0061 0.0033 'International Tables Vol C Tables 4.2.6.8 and 6.1.1.4'
Pb Pb -3.3944 10.1111 'International Tables Vol C Tables 4.2.6.8 and 6.1.1.4'
Si Si 0.0817 0.0704 'International Tables Vol C Tables 4.2.6.8 and 6.1.1.4'

loop_
_geom_angle_atom_site_label_1
_geom_angle_atom_site_label_2
_geom_angle_atom_site_label_3
_geom_angle
N11 Pb1 C1 99.02(12)
N11 Pb1 N8 94.18(11)
C1 Pb1 N8 73.25(12)
C2 C1 C6 117.6(3)
C2 C1 Pb1 126.9(3)
C6 C1 Pb1 115.0(3)
C3 C2 C1 121.3(4)
C3 C2 H2 119.3
C1 C2 H2 119.3
C4 C3 C2 119.8(4)
C4 C3 H3 120.1
C2 C3 H3 120.1
C3 C4 C5 119.9(4)
C3 C4 H4 120.1
C5 C4 H4 120.1
C6 C5 C4 120.2(4)
C6 C5 H5 119.9
C4 C5 H5 119.9
C5 C6 C1 121.1(4)
C5 C6 C7 120.0(4)
C1 C6 C7 118.8(3)
N8 C7 C6 112.5(3)
N8 C7 H7A 109.1
C6 C7 H7A 109.1
N8 C7 H7B 109.1
C6 C7 H7B 109.1
H7A C7 H7B 107.8
C10 N8 C9 109.4(3)
C10 N8 C7 110.8(3)
C9 N8 C7 110.3(3)
C10 N8 Pb1 116.2(2)
C9 N8 Pb1 105.6(2)
C7 N8 Pb1 104.4(2)
N8 C9 H9A 109.5
N8 C9 H9B 109.5
H9A C9 H9B 109.5
N8 C9 H9C 109.5
H9A C9 H9C 109.5
H9B C9 H9C 109.5
N8 C10 H10A 109.5
N8 C10 H10B 109.5
H10A C10 H10B 109.5
N8 C10 H10C 109.5
H10A C10 H10C 109.5
H10B C10 H10C 109.5
Si1 N11 Si2 123.26(19)
Si1 N11 Pb1 115.67(17)
Si2 N11 Pb1 118.93(16)
N11 Si1 C13 112.43(18)
N11 Si1 C12 111.52(19)
C13 Si1 C12 106.2(2)
N11 Si1 C14 114.01(19)
C13 Si1 C14 103.9(2)
C12 Si1 C14 108.2(2)
Si1 C12 H12A 109.5
Si1 C12 H12B 109.5
H12A C12 H12B 109.5
Si1 C12 H12C 109.5
H12A C12 H12C 109.5
H12B C12 H12C 109.5
Si1 C13 H13A 109.5
Si1 C13 H13B 109.5
H13A C13 H13B 109.5
Si1 C13 H13C 109.5
H13A C13 H13C 109.5
H13B C13 H13C 109.5
Si1 C14 H14A 109.5
Si1 C14 H14B 109.5
H14A C14 H14B 109.5
Si1 C14 H14C 109.5
H14A C14 H14C 109.5
H14B C14 H14C 109.5
N11 Si2 C17 112.38(19)
N11 Si2 C15 114.2(2)
C17 Si2 C15 103.8(3)
N11 Si2 C16 111.06(19)
C17 Si2 C16 109.5(2)
C15 Si2 C16 105.3(3)
Si2 C15 H15A 109.5
Si2 C15 H15B 109.5
H15A C15 H15B 109.5
Si2 C15 H15C 109.5
H15A C15 H15C 109.5
H15B C15 H15C 109.5
Si2 C16 H16A 109.5
Si2 C16 H16B 109.5
H16A C16 H16B 109.5
Si2 C16 H16C 109.5
H16A C16 H16C 109.5
H16B C16 H16C 109.5
Si2 C17 H17A 109.5
Si2 C17 H17B 109.5
H17A C17 H17B 109.5
Si2 C17 H17C 109.5
H17A C17 H17C 109.5
H17B C17 H17C 109.5

loop_
_geom_bond_atom_site_label_1
_geom_bond_atom_site_label_2
_geom_bond_distance
Pb1 N11 2.249(3)
Pb1 C1 2.308(4)
Pb1 N8 2.490(3)
C1 C2 1.393(5)
C1 C6 1.397(5)
C2 C3 1.386(6)
C2 H2 0.9500
C3 C4 1.377(7)
C3 H3 0.9500
C4 C5 1.384(6)
C4 H4 0.9500
C5 C6 1.378(5)
C5 H5 0.9500
C6 C7 1.496(5)
C7 N8 1.484(5)
C7 H7A 0.9900
C7 H7B 0.9900
N8 C10 1.464(5)
N8 C9 1.470(5)
C9 H9A 0.9800
C9 H9B 0.9800
C9 H9C 0.9800
C10 H10A 0.9800
C10 H10B 0.9800
C10 H10C 0.9800
N11 Si1 1.718(3)
N11 Si2 1.723(3)
Si1 C13 1.871(4)
Si1 C12 1.876(5)
Si1 C14 1.877(4)
C12 H12A 0.9800
C12 H12B 0.9800
C12 H12C 0.9800
C13 H13A 0.9800
C13 H13B 0.9800
C13 H13C 0.9800
C14 H14A 0.9800
C14 H14B 0.9800
C14 H14C 0.9800
Si2 C17 1.858(5)
Si2 C15 1.866(5)
Si2 C16 1.871(5)
C15 H15A 0.9800
C15 H15B 0.9800
C15 H15C 0.9800
C16 H16A 0.9800
C16 H16B 0.9800
C16 H16C 0.9800
C17 H17A 0.9800
C17 H17B 0.9800
C17 H17C 0.9800

loop_
_geom_torsion_atom_site_label_1
_geom_torsion_atom_site_label_2
_geom_torsion_atom_site_label_3
_geom_torsion_atom_site_label_4
_geom_torsion
C6 C1 C2 C3 -2.3(6)
Pb1 C1 C2 C3 -174.5(3)
C1 C2 C3 C4 1.3(7)
C2 C3 C4 C5 0.0(7)
C3 C4 C5 C6 -0.3(7)
C4 C5 C6 C1 -0.8(7)
C4 C5 C6 C7 -177.3(4)
C2 C1 C6 C5 2.0(6)
Pb1 C1 C6 C5 175.1(3)
C2 C1 C6 C7 178.6(4)
Pb1 C1 C6 C7 -8.3(5)
C5 C6 C7 N8 -145.7(4)
C1 C6 C7 N8 37.7(5)
C6 C7 N8 C10 -168.7(3)
C6 C7 N8 C9 70.1(4)
C6 C7 N8 Pb1 -42.9(3)
Si2 N11 Si1 C13 173.5(2)
Pb1 N11 Si1 C13 10.3(2)
Si2 N11 Si1 C12 -67.3(3)
Pb1 N11 Si1 C12 129.5(2)
Si2 N11 Si1 C14 55.6(3)
Pb1 N11 Si1 C14 -107.6(2)
Si1 N11 Si2 C17 119.0(3)
Pb1 N11 Si2 C17 -78.4(2)
Si1 N11 Si2 C15 1.1(4)
Pb1 N11 Si2 C15 163.7(3)
Si1 N11 Si2 C16 -117.9(3)
Pb1 N11 Si2 C16 44.7(2)
